data_4319230
loop_
_publ_author_name
'Werner Uhl'
'Sandra Melle'
'Gernot Frenking'
'Michael Hartmann'

_publ_section_title
;
 Reaction of Ni2Cp2(\m-CO)2 with the Alkylgallium(I) and Alkylindium(I)
 Compounds E4[C(SiMe3)3]4 (E = Ga, In). Insertion of E-R Groups into the
 Ni-Ni Bond versus Replacement of CO by the Isolobal E-R Ligands
;
_journal_name_full 'Inorganic Chemistry'
_journal_page_first 750
_journal_page_last 755
_journal_paper_doi 10.1021/ic0005947
_journal_volume 40
_journal_year 2001
_chemical_formula_sum 'C44 H74 In2 Ni4 O4 Si6'
_chemical_formula_weight 1300.05
_chemical_name_systematic
; 
 ? 
;
_space_group_IT_number 2
_symmetry_cell_setting triclinic
_symmetry_space_group_name_Hall '-P 1'
_symmetry_space_group_name_H-M 'P -1'
_atom_sites_solution_hydrogens geom
_atom_sites_solution_primary direct
_atom_sites_solution_secondary difmap
_audit_creation_method SHELXL
_cell_angle_alpha 84.60(2)
_cell_angle_beta 89.36(3)
_cell_angle_gamma 89.31(3)
_cell_formula_units_Z 2
_cell_length_a 9.3930(10)
_cell_length_b 15.856(2)
_cell_length_c 19.268(3)
_cell_measurement_temperature 293(2)
_cell_volume 2856.6(7)
_computing_structure_refinement 'SHELXL-93 (Sheldrick, 1993)'
_computing_structure_solution 'SHELXS-86 (Sheldrick, 1990)'
_diffrn_ambient_temperature 293(2)
_diffrn_radiation_monochromator graphite
_diffrn_radiation_source 'fine-focus sealed tube'
_diffrn_radiation_type MoK\a
_diffrn_radiation_wavelength 0.71073
_diffrn_reflns_av_R_equivalents 0.0000
_diffrn_reflns_av_sigmaI/netI 0.0174
_diffrn_reflns_limit_h_max 11
_diffrn_reflns_limit_h_min -11
_diffrn_reflns_limit_k_max 18
_diffrn_reflns_limit_k_min -18
_diffrn_reflns_limit_l_max 22
_diffrn_reflns_limit_l_min 0
_diffrn_reflns_number 10040
_diffrn_reflns_theta_max 25.06
_diffrn_reflns_theta_min 1.59
_exptl_absorpt_coefficient_mu 2.246
_exptl_crystal_density_diffrn 1.511
_exptl_crystal_F_000 1328
_refine_diff_density_max 0.630
_refine_diff_density_min -0.493
_refine_diff_density_rms 0.091
_refine_ls_extinction_method none
_refine_ls_goodness_of_fit_all 2.827
_refine_ls_goodness_of_fit_obs 2.987
_refine_ls_matrix_type full
_refine_ls_number_parameters 586
_refine_ls_number_reflns 10005
_refine_ls_number_restraints 36
_refine_ls_restrained_S_all 2.837
_refine_ls_restrained_S_obs 2.984
_refine_ls_R_factor_all 0.0497
_refine_ls_R_factor_obs 0.0403
_refine_ls_shift/esd_max 1.226
_refine_ls_shift/esd_mean 0.060
_refine_ls_structure_factor_coef Fsqd
_refine_ls_weighting_details 'w=1/[\s^2^(Fo^2^)+(0.0100P)^2^+0.0000P] where P=(Fo^2^+2Fc^2^)/3'
_refine_ls_weighting_scheme calc
_refine_ls_wR_factor_all 0.0769
_refine_ls_wR_factor_obs 0.0750
_reflns_number_observed 8697
_reflns_number_total 10040
_reflns_observed_criterion >2sigma(I)
_cod_data_source_file ic0005947_1.cif
_cod_data_source_block (CO)CpNi(InC(SiMe3)3NiCp(CO)
_cod_depositor_comments
;
The following automatic conversions were performed:

'_refine_ls_weighting_scheme' value 'calc
w=1/[\s^2^(Fo^2^)+(0.0100P)^2^+0.0000P] where P=(Fo^2^+2Fc^2^)/3' was
changed to 'calc'. New tag '_refine_ls_weighting_details' was
created. The value of the new tag was set to
'w=1/[\s^2^(Fo^2^)+(0.0100P)^2^+0.0000P] where P=(Fo^2^+2Fc^2^)/3'.

Automatic conversion script
Id: cif_fix_values 3143 2015-03-26 13:38:13Z robertas 
;
_cod_original_cell_volume 2856.6(6)
_cod_database_code 4319230

loop_
_symmetry_equiv_pos_as_xyz
'x, y, z'
'-x, -y, -z'

loop_
_atom_site_aniso_label
_atom_site_aniso_U_11
_atom_site_aniso_U_22
_atom_site_aniso_U_33
_atom_site_aniso_U_23
_atom_site_aniso_U_13
_atom_site_aniso_U_12
In1 0.0377(2) 0.0396(2) 0.0370(2) -0.00407(13) 0.00091(14) 0.00144(12)
C1 0.044(3) 0.038(2) 0.036(3) 0.001(2) 0.002(2) 0.001(2)
Si1 0.0558(11) 0.0626(12) 0.0560(12) -0.0074(9) 0.0110(10) 0.0173(9)
Si2 0.0673(13) 0.0437(10) 0.0646(13) 0.0049(9) 0.0156(11) -0.0078(9)
Si3 0.0546(11) 0.0589(11) 0.0401(10) -0.0044(8) -0.0056(9) 0.0033(8)
Si1A 0.064(4) 0.103(6) 0.047(4) 0.009(4) 0.016(3) 0.009(4)
Si2A 0.084(5) 0.051(3) 0.056(4) 0.000(3) -0.004(4) 0.009(3)
Si3A 0.092(5) 0.058(4) 0.055(4) -0.021(3) 0.014(4) -0.005(3)
Ni1 0.0425(3) 0.0566(4) 0.0458(4) -0.0014(3) 0.0066(3) -0.0008(3)
C3 0.061(3) 0.073(4) 0.070(4) 0.002(3) 0.017(3) 0.004(3)
O3 0.113(4) 0.073(3) 0.137(5) 0.024(3) 0.032(3) 0.033(3)
C71 0.051(3) 0.090(4) 0.081(5) 0.015(3) 0.018(3) -0.015(3)
C72 0.076(4) 0.069(4) 0.072(4) -0.005(3) 0.000(4) -0.025(3)
C73 0.084(4) 0.056(3) 0.070(4) 0.007(3) 0.020(3) 0.001(3)
C74 0.067(4) 0.073(4) 0.052(4) 0.018(3) -0.004(3) -0.008(3)
C75 0.087(4) 0.079(4) 0.050(4) 0.000(3) 0.026(3) -0.013(3)
Ni2 0.0436(3) 0.0652(4) 0.0459(4) -0.0154(3) -0.0063(3) 0.0032(3)
C4 0.057(3) 0.082(4) 0.051(3) -0.006(3) -0.016(3) 0.012(3)
O4 0.136(4) 0.064(3) 0.107(4) -0.013(2) -0.028(3) 0.029(3)
C81 0.095(5) 0.086(4) 0.065(4) -0.019(3) -0.031(4) -0.016(4)
C82 0.098(6) 0.106(5) 0.078(5) -0.050(4) 0.027(4) -0.020(4)
C83 0.075(5) 0.100(5) 0.137(7) -0.073(5) -0.028(5) 0.021(4)
C84 0.147(7) 0.062(4) 0.069(5) -0.016(3) -0.030(5) -0.001(4)
C85 0.064(4) 0.091(5) 0.091(5) -0.028(4) -0.004(4) -0.024(3)
In2 0.0369(2) 0.0401(2) 0.0349(2) -0.00397(13) -0.00103(14) 0.00057(12)
C2 0.040(2) 0.046(2) 0.033(2) -0.002(2) -0.007(2) -0.004(2)
Si4 0.0622(9) 0.0491(8) 0.0511(9) 0.0072(6) 0.0007(7) -0.0034(6)
C41 0.073(4) 0.076(4) 0.077(4) -0.003(3) 0.018(3) -0.021(3)
C42 0.111(5) 0.092(5) 0.075(5) 0.036(4) -0.017(4) -0.008(4)
C43 0.095(4) 0.041(3) 0.077(4) -0.002(3) 0.012(3) -0.001(3)
Si5 0.0440(8) 0.0731(9) 0.0530(9) -0.0021(7) -0.0119(7) -0.0030(6)
C51 0.050(3) 0.106(5) 0.118(6) -0.015(4) -0.005(4) 0.025(3)
C52 0.065(4) 0.104(5) 0.090(5) -0.004(4) -0.015(4) -0.038(3)
C53 0.076(4) 0.154(6) 0.059(4) -0.012(4) -0.021(3) -0.024(4)
Si6 0.0596(9) 0.0625(9) 0.0490(9) -0.0145(7) 0.0037(7) 0.0036(7)
C61 0.063(4) 0.109(5) 0.076(4) -0.027(4) 0.005(3) 0.030(3)
C62 0.122(6) 0.061(4) 0.119(6) -0.023(4) 0.019(5) 0.003(3)
C63 0.093(5) 0.128(5) 0.047(4) -0.029(3) 0.012(3) 0.002(4)
Ni3 0.0428(3) 0.0581(4) 0.0459(4) -0.0049(3) -0.0086(3) 0.0041(3)
C5 0.048(3) 0.086(4) 0.062(4) -0.011(3) -0.010(3) -0.005(3)
O5 0.108(4) 0.073(3) 0.121(4) 0.006(3) -0.016(3) -0.024(3)
C91 0.084(4) 0.059(3) 0.076(4) 0.004(3) -0.024(4) -0.005(3)
C92 0.091(5) 0.070(4) 0.082(5) -0.005(3) 0.006(4) 0.032(3)
C93 0.058(4) 0.090(5) 0.104(6) 0.008(4) -0.030(4) 0.011(3)
C94 0.086(5) 0.088(4) 0.058(4) -0.001(3) -0.028(4) 0.019(3)
C95 0.070(4) 0.082(4) 0.058(4) 0.020(3) -0.003(3) 0.010(3)
Ni4 0.0457(4) 0.0632(4) 0.0428(4) -0.0135(3) 0.0065(3) -0.0002(3)
C6 0.060(3) 0.077(4) 0.053(3) -0.007(3) 0.012(3) -0.012(3)
O6 0.130(4) 0.062(3) 0.098(4) -0.002(2) 0.012(3) -0.020(2)
C101 0.103(6) 0.092(5) 0.062(4) -0.012(3) 0.029(4) 0.023(4)
C102 0.063(4) 0.084(4) 0.095(5) -0.025(4) 0.007(4) 0.023(3)
C103 0.160(7) 0.064(4) 0.058(4) -0.017(3) 0.026(5) 0.003(4)
C104 0.072(5) 0.112(6) 0.153(8) -0.092(6) 0.024(5) -0.022(4)
C105 0.129(7) 0.113(6) 0.074(5) -0.053(5) -0.034(5) 0.046(5)

loop_
_atom_site_label
_atom_site_type_symbol
_atom_site_fract_x
_atom_site_fract_y
_atom_site_fract_z
_atom_site_U_iso_or_equiv
_atom_site_thermal_displace_type
_atom_site_occupancy
_atom_site_calc_flag
_atom_site_refinement_flags
_atom_site_disorder_group
In1 In 0.04399(3) 0.36003(2) 0.20682(2) 0.03809(9) Uani 1 d . .
C1 C -0.0145(4) 0.3455(2) 0.3199(2) 0.0398(10) Uani 1 d . .
Si1 Si -0.1636(2) 0.42306(12) 0.33721(10) 0.0582(5) Uani 0.76 d PD 1
C11 C -0.3219(8) 0.4173(5) 0.2752(4) 0.076(3) Uiso 0.76 d PD 1
H11A H -0.4078(10) 0.4074(28) 0.3020(4) 0.091 Uiso 0.76 calc PR 1
H11B H -0.3062(22) 0.3718(18) 0.2464(16) 0.091 Uiso 0.76 calc PR 1
H11C H -0.3306(30) 0.4698(11) 0.2464(16) 0.091 Uiso 0.76 calc PR 1
C12 C -0.1030(9) 0.5350(4) 0.3299(5) 0.093(3) Uiso 0.76 d PD 1
H12A H -0.1812(18) 0.5714(5) 0.3403(28) 0.112 Uiso 0.76 calc PR 1
H12B H -0.0689(53) 0.5506(11) 0.2834(9) 0.112 Uiso 0.76 calc PR 1
H12C H -0.0277(42) 0.5406(9) 0.3624(21) 0.112 Uiso 0.76 calc PR 1
C13 C -0.2455(8) 0.4000(5) 0.4274(3) 0.089(3) Uiso 0.76 d PD 1
H13A H -0.2579(50) 0.3401(6) 0.4371(11) 0.107 Uiso 0.76 calc PR 1
H13B H -0.3364(24) 0.4282(26) 0.4291(8) 0.107 Uiso 0.76 calc PR 1
H13C H -0.1838(25) 0.4202(28) 0.4614(4) 0.107 Uiso 0.76 calc PR 1
Si2 Si -0.0702(2) 0.23248(11) 0.33676(11) 0.0592(5) Uani 0.76 d PD 1
C21 C -0.0515(11) 0.1902(8) 0.4316(4) 0.109(5) Uiso 0.76 d PD 1
H21A H -0.0743(68) 0.1311(12) 0.4370(7) 0.131 Uiso 0.76 calc PR 1
H21B H -0.1153(53) 0.2206(29) 0.4598(5) 0.131 Uiso 0.76 calc PR 1
H21C H 0.0446(22) 0.1975(40) 0.4461(10) 0.131 Uiso 0.76 calc PR 1
C22 C 0.0389(9) 0.1612(8) 0.2835(6) 0.068(6) Uiso 0.76 d PD 1
H22A H 0.0087(32) 0.1686(22) 0.2358(7) 0.081 Uiso 0.76 calc PR 1
H22B H 0.0258(38) 0.1032(8) 0.3015(15) 0.081 Uiso 0.76 calc PR 1
H22C H 0.1377(9) 0.1753(20) 0.2859(19) 0.081 Uiso 0.76 calc PR 1
C23 C -0.2625(6) 0.2133(5) 0.3148(4) 0.084(3) Uiso 0.76 d PD 1
H23A H -0.2873(16) 0.1562(10) 0.3310(23) 0.101 Uiso 0.76 calc PR 1
H23B H -0.2746(12) 0.2219(30) 0.2652(4) 0.101 Uiso 0.76 calc PR 1
H23C H -0.3231(7) 0.2520(20) 0.3371(20) 0.101 Uiso 0.76 calc PR 1
Si3 Si 0.1535(2) 0.36831(11) 0.37015(9) 0.0512(4) Uani 0.76 d PD 1
C31 C 0.2913(8) 0.2811(4) 0.3705(4) 0.073(2) Uiso 0.76 d PD 1
H31A H 0.3230(34) 0.2755(18) 0.3236(5) 0.087 Uiso 0.76 calc PR 1
H31B H 0.2503(16) 0.2288(7) 0.3898(21) 0.087 Uiso 0.76 calc PR 1
H31C H 0.3707(23) 0.2946(14) 0.3982(19) 0.087 Uiso 0.76 calc PR 1
C32 C 0.2442(11) 0.4687(5) 0.3304(6) 0.101(7) Uiso 0.76 d PD 1
H32A H 0.1743(14) 0.5065(16) 0.3082(26) 0.121 Uiso 0.76 calc PR 1
H32B H 0.3139(43) 0.4543(6) 0.2966(22) 0.121 Uiso 0.76 calc PR 1
H32C H 0.2900(51) 0.4959(20) 0.3665(8) 0.121 Uiso 0.76 calc PR 1
C33 C 0.1187(10) 0.3864(5) 0.4646(3) 0.079(3) Uiso 0.76 d PD 1
H33A H 0.2075(10) 0.3867(30) 0.4888(7) 0.095 Uiso 0.76 calc PR 1
H33B H 0.0601(41) 0.3418(16) 0.4860(7) 0.095 Uiso 0.76 calc PR 1
H33C H 0.0707(45) 0.4399(13) 0.4670(3) 0.095 Uiso 0.76 calc PR 1
Si1A Si -0.2182(7) 0.3443(5) 0.3282(3) 0.073(2) Uani 0.24 d PD 2
C11A C -0.2945(23) 0.4424(8) 0.2755(8) 0.051(6) Uiso 0.24 d PD 2
H11D H -0.2187(26) 0.4804(33) 0.2612(50) 0.061 Uiso 0.24 calc PR 2
H11E H -0.3616(88) 0.4703(39) 0.3038(20) 0.061 Uiso 0.24 calc PR 2
H11F H -0.3414(106) 0.4257(11) 0.2351(31) 0.061 Uiso 0.24 calc PR 2
C12A C -0.2869(21) 0.3508(11) 0.4205(5) 0.061(6) Uiso 0.24 d PD 2
H12D H -0.3763(66) 0.3809(68) 0.4193(6) 0.073 Uiso 0.24 calc PR 2
H12E H -0.2194(63) 0.3802(69) 0.4462(19) 0.073 Uiso 0.24 calc PR 2
H12F H -0.2999(126) 0.2947(11) 0.4429(22) 0.073 Uiso 0.24 calc PR 2
C13A C -0.2959(23) 0.2480(8) 0.2946(10) 0.072(7) Uiso 0.24 d PD 2
H13D H -0.2313(72) 0.2009(23) 0.3033(68) 0.087 Uiso 0.24 calc PR 2
H13E H -0.3112(141) 0.2587(33) 0.2453(16) 0.087 Uiso 0.24 calc PR 2
H13F H -0.3850(78) 0.2352(53) 0.3178(53) 0.087 Uiso 0.24 calc PR 2
Si2A Si 0.0703(7) 0.2395(4) 0.3489(3) 0.064(2) Uani 0.24 d PD 2
C21A C -0.0095(25) 0.1833(19) 0.4311(9) 0.065(8) Uiso 0.24 d PD 2
H21D H -0.1050(65) 0.1668(89) 0.4222(23) 0.078 Uiso 0.24 calc PR 2
H21E H -0.0105(147) 0.2208(36) 0.4675(24) 0.078 Uiso 0.24 calc PR 2
H21F H 0.0467(100) 0.1339(55) 0.4454(46) 0.078 Uiso 0.24 calc PR 2
C22A C 0.0455(26) 0.1672(22) 0.2772(13) 0.088(20) Uiso 0.24 d PD 2
H22D H 0.0453(150) 0.2003(24) 0.2328(14) 0.105 Uiso 0.24 calc PR 2
H22E H -0.0435(71) 0.1383(69) 0.2841(42) 0.105 Uiso 0.24 calc PR 2
H22F H 0.1220(81) 0.1265(59) 0.2783(47) 0.105 Uiso 0.24 calc PR 2
C23A C 0.2669(12) 0.2476(15) 0.3638(12) 0.073(8) Uiso 0.24 d PD 2
H23D H 0.2869(23) 0.3016(41) 0.3800(75) 0.088 Uiso 0.24 calc PR 2
H23E H 0.3176(15) 0.2423(91) 0.3208(19) 0.088 Uiso 0.24 calc PR 2
H23F H 0.2966(31) 0.2032(59) 0.3980(55) 0.088 Uiso 0.24 calc PR 2
Si3A Si 0.0612(7) 0.4345(4) 0.3618(3) 0.068(2) Uani 0.24 d PD 2
C31A C -0.0438(19) 0.5366(10) 0.3473(12) 0.067(7) Uiso 0.24 d PD 2
H31D H -0.0293(110) 0.5610(43) 0.3002(24) 0.081 Uiso 0.24 calc PR 2
H31E H -0.0125(103) 0.5755(33) 0.3791(48) 0.081 Uiso 0.24 calc PR 2
H31F H -0.1432(26) 0.5254(16) 0.3551(68) 0.081 Uiso 0.24 calc PR 2
C32A C 0.2518(14) 0.4572(14) 0.3325(13) 0.044(10) Uiso 0.24 d PD 2
H32D H 0.3133(21) 0.4128(37) 0.3523(46) 0.052 Uiso 0.24 calc PR 2
H32E H 0.2805(41) 0.5103(35) 0.3478(50) 0.052 Uiso 0.24 calc PR 2
H32F H 0.2578(26) 0.4601(68) 0.2825(14) 0.052 Uiso 0.24 calc PR 2
C33A C 0.0680(26) 0.4053(15) 0.4596(6) 0.089(10) Uiso 0.24 d PD 2
H33D H -0.0225(59) 0.4178(97) 0.4802(13) 0.107 Uiso 0.24 calc PR 2
H33E H 0.1407(117) 0.4375(72) 0.4793(13) 0.107 Uiso 0.24 calc PR 2
H33F H 0.0891(168) 0.3460(24) 0.4687(6) 0.107 Uiso 0.24 calc PR 2
Ni1 Ni 0.28043(6) 0.37920(4) 0.14547(3) 0.0486(2) Uani 1 d . .
C3 C 0.3259(6) 0.2776(4) 0.1741(3) 0.069(2) Uani 1 d . .
O3 O 0.3606(5) 0.2088(3) 0.1899(3) 0.110(2) Uani 1 d . .
C71 C 0.4439(6) 0.4548(4) 0.0944(3) 0.075(2) Uani 1 d . .
H71 H 0.5431(6) 0.4394(4) 0.0950(3) 0.090 Uiso 1 calc R .
C72 C 0.3764(6) 0.5002(3) 0.1417(3) 0.072(2) Uani 1 d . .
H72 H 0.4204(6) 0.5239(3) 0.1800(3) 0.087 Uiso 1 calc R .
C73 C 0.2310(6) 0.5064(3) 0.1248(3) 0.071(2) Uani 1 d . .
H73 H 0.1574(6) 0.5328(3) 0.1505(3) 0.085 Uiso 1 calc R .
C74 C 0.2141(6) 0.4659(3) 0.0623(3) 0.0656(15) Uani 1 d . .
H74 H 0.1272(6) 0.4616(3) 0.0372(3) 0.079 Uiso 1 calc R .
C75 C 0.3452(7) 0.4342(3) 0.0446(3) 0.072(2) Uani 1 d . .
H75 H 0.3657(7) 0.4033(3) 0.0050(3) 0.087 Uiso 1 calc R .
Ni2 Ni -0.12999(6) 0.36179(4) 0.10815(3) 0.0509(2) Uani 1 d . .
C4 C -0.1455(5) 0.4658(4) 0.1196(3) 0.0631(14) Uani 1 d . .
O4 O -0.1546(5) 0.5380(3) 0.1255(2) 0.102(2) Uani 1 d . .
C81 C -0.2350(7) 0.3187(4) 0.0221(3) 0.081(2) Uani 1 d . .
H81 H -0.2933(7) 0.3546(4) -0.0092(3) 0.097 Uiso 1 calc R .
C82 C -0.0913(8) 0.3054(4) 0.0145(4) 0.091(2) Uani 1 d . .
H82 H -0.0326(8) 0.3294(4) -0.0233(4) 0.110 Uiso 1 calc R .
C83 C -0.0457(7) 0.2518(5) 0.0702(5) 0.100(3) Uani 1 d . .
H83 H 0.0501(7) 0.2319(5) 0.0783(5) 0.120 Uiso 1 calc R .
C84 C -0.1665(9) 0.2311(4) 0.1139(4) 0.092(2) Uani 1 d . .
H84 H -0.1667(9) 0.1955(4) 0.1571(4) 0.110 Uiso 1 calc R .
C85 C -0.2829(6) 0.2720(4) 0.0825(4) 0.081(2) Uani 1 d . .
H85 H -0.3795(6) 0.2687(4) 0.0992(4) 0.097 Uiso 1 calc R .
In2 In 0.44671(3) 0.85947(2) 0.20835(2) 0.03727(8) Uani 1 d . .
C2 C 0.4940(4) 0.8446(2) 0.3230(2) 0.0396(10) Uani 1 d . .
Si4 Si 0.4418(2) 0.73190(8) 0.35090(8) 0.0548(4) Uani 1 d . .
C41 C 0.2468(5) 0.7190(3) 0.3723(3) 0.075(2) Uani 1 d . .
H41A H 0.2270(9) 0.6602(4) 0.3846(17) 0.091 Uiso 1 calc R .
H41B H 0.1915(6) 0.7394(20) 0.3325(6) 0.091 Uiso 1 calc R .
H41C H 0.2223(9) 0.7509(17) 0.4108(11) 0.091 Uiso 1 calc R .
C42 C 0.5401(7) 0.6844(4) 0.4301(3) 0.095(2) Uani 1 d . .
H42A H 0.5137(32) 0.6262(8) 0.4400(12) 0.115 Uiso 1 calc R .
H42B H 0.5160(31) 0.7151(15) 0.4692(5) 0.115 Uiso 1 calc R .
H42C H 0.6408(7) 0.6876(22) 0.4213(8) 0.115 Uiso 1 calc R .
C43 C 0.4805(6) 0.6604(3) 0.2808(3) 0.071(2) Uani 1 d . .
H43A H 0.4504(31) 0.6040(5) 0.2961(7) 0.086 Uiso 1 calc R .
H43B H 0.5809(7) 0.6600(16) 0.2710(12) 0.086 Uiso 1 calc R .
H43C H 0.4300(26) 0.6807(11) 0.2394(6) 0.086 Uiso 1 calc R .
Si5 Si 0.69215(14) 0.86223(9) 0.33224(8) 0.0569(4) Uani 1 d . .
C51 C 0.8037(6) 0.7742(4) 0.3018(4) 0.091(2) Uani 1 d . .
H51A H 0.7797(29) 0.7220(6) 0.3284(13) 0.109 Uiso 1 calc R .
H51B H 0.9025(6) 0.7860(12) 0.3080(18) 0.109 Uiso 1 calc R .
H51C H 0.7861(29) 0.7695(16) 0.2533(6) 0.109 Uiso 1 calc R .
C52 C 0.7619(6) 0.9601(4) 0.2807(3) 0.086(2) Uani 1 d . .
H52A H 0.8433(24) 0.9454(5) 0.2536(15) 0.103 Uiso 1 calc R .
H52B H 0.7889(36) 1.0006(10) 0.3121(3) 0.103 Uiso 1 calc R .
H52C H 0.6890(14) 0.9843(14) 0.2502(14) 0.103 Uiso 1 calc R .
C53 C 0.7435(6) 0.8737(4) 0.4258(3) 0.096(2) Uani 1 d . .
H53A H 0.8442(9) 0.8649(24) 0.4310(5) 0.115 Uiso 1 calc R .
H53B H 0.6938(31) 0.8324(16) 0.4564(3) 0.115 Uiso 1 calc R .
H53C H 0.7183(36) 0.9295(9) 0.4375(7) 0.115 Uiso 1 calc R .
Si6 Si 0.3819(2) 0.92418(9) 0.36704(8) 0.0565(4) Uani 1 d . .
C61 C 0.1902(5) 0.9275(4) 0.3418(3) 0.082(2) Uani 1 d . .
H61A H 0.1488(11) 0.8730(7) 0.3539(16) 0.098 Uiso 1 calc R .
H61B H 0.1828(6) 0.9420(21) 0.2925(4) 0.098 Uiso 1 calc R .
H61C H 0.1405(9) 0.9693(16) 0.3661(14) 0.098 Uiso 1 calc R .
C62 C 0.4464(7) 1.0344(3) 0.3471(4) 0.100(2) Uani 1 d . .
H62A H 0.3932(31) 1.0718(5) 0.3744(17) 0.120 Uiso 1 calc R .
H62B H 0.4336(40) 1.0517(10) 0.2985(6) 0.120 Uiso 1 calc R .
H62C H 0.5455(13) 1.0367(6) 0.3582(20) 0.120 Uiso 1 calc R .
C63 C 0.3812(7) 0.9014(4) 0.4648(3) 0.088(2) Uani 1 d . .
H63A H 0.3515(36) 0.8442(8) 0.4772(3) 0.106 Uiso 1 calc R .
H63B H 0.3165(28) 0.9397(15) 0.4851(3) 0.106 Uiso 1 calc R .
H63C H 0.4754(10) 0.9086(22) 0.4821(3) 0.106 Uiso 1 calc R .
Ni3 Ni 0.21037(6) 0.87780(4) 0.14807(3) 0.0489(2) Uani 1 d . .
C5 C 0.1731(5) 0.7762(4) 0.1758(3) 0.0650(14) Uani 1 d . .
O5 O 0.1441(5) 0.7058(3) 0.1912(3) 0.102(2) Uani 1 d . .
C91 C 0.2534(7) 1.0052(3) 0.1283(3) 0.073(2) Uani 1 d . .
H91 H 0.3260(7) 1.0314(3) 0.1533(3) 0.088 Uiso 1 calc R .
C92 C 0.1088(7) 0.9984(3) 0.1474(3) 0.081(2) Uani 1 d . .
H92 H 0.0635(7) 1.0207(3) 0.1867(3) 0.098 Uiso 1 calc R .
C93 C 0.0439(6) 0.9531(4) 0.0982(4) 0.085(2) Uani 1 d . .
H93 H -0.0543(6) 0.9369(4) 0.0988(4) 0.102 Uiso 1 calc R .
C94 C 0.1450(7) 0.9350(4) 0.0480(3) 0.078(2) Uani 1 d . .
H94 H 0.1272(7) 0.9053(4) 0.0079(3) 0.093 Uiso 1 calc R .
C95 C 0.2731(6) 0.9663(3) 0.0652(3) 0.072(2) Uani 1 d . .
H95 H 0.3607(6) 0.9628(3) 0.0395(3) 0.086 Uiso 1 calc R .
Ni4 Ni 0.62215(6) 0.86232(4) 0.10826(3) 0.0501(2) Uani 1 d . .
C6 C 0.6294(5) 0.9672(4) 0.1170(3) 0.0631(14) Uani 1 d . .
O6 O 0.6344(5) 1.0394(3) 0.1195(2) 0.0971(14) Uani 1 d . .
C101 C 0.7316(8) 0.8196(4) 0.0217(3) 0.086(2) Uani 1 d . .
H101 H 0.7892(8) 0.8555(4) -0.0098(3) 0.103 Uiso 1 calc R .
C102 C 0.7796(6) 0.7736(4) 0.0807(4) 0.080(2) Uani 1 d . .
H102 H 0.8759(6) 0.7706(4) 0.0970(4) 0.096 Uiso 1 calc R .
C103 C 0.6647(10) 0.7324(4) 0.1124(3) 0.094(2) Uani 1 d . .
H103 H 0.6659(10) 0.6966(4) 0.1554(3) 0.113 Uiso 1 calc R .
C104 C 0.5454(8) 0.7522(5) 0.0705(5) 0.107(3) Uani 1 d . .
H104 H 0.4507(8) 0.7315(5) 0.0793(5) 0.129 Uiso 1 calc R .
C105 C 0.5885(10) 0.8065(5) 0.0147(4) 0.103(3) Uani 1 d . .
H105 H 0.5293(10) 0.8309(5) -0.0224(4) 0.123 Uiso 1 calc R .

loop_
_atom_type_symbol
_atom_type_description
_atom_type_scat_dispersion_real
_atom_type_scat_dispersion_imag
_atom_type_scat_source
C C 0.0033 0.0016 'International Tables Vol C Tables 4.2.6.8 and 6.1.1.4'
H H 0.0000 0.0000 'International Tables Vol C Tables 4.2.6.8 and 6.1.1.4'
O O 0.0106 0.0060 'International Tables Vol C Tables 4.2.6.8 and 6.1.1.4'
Si Si 0.0817 0.0704 'International Tables Vol C Tables 4.2.6.8 and 6.1.1.4'
Ni Ni 0.3393 1.1124 'International Tables Vol C Tables 4.2.6.8 and 6.1.1.4'
In In -0.7276 1.3100 'International Tables Vol C Tables 4.2.6.8 and 6.1.1.4'

loop_
_geom_angle_atom_site_label_1
_geom_angle_atom_site_label_2
_geom_angle_atom_site_label_3
_geom_angle
_geom_angle_site_symmetry_1
_geom_angle_site_symmetry_3
_geom_angle_publ_flag
C1 In1 Ni1 131.61(11) . . ?
C1 In1 Ni2 125.03(11) . . ?
Ni1 In1 Ni2 103.36(3) . . ?
Si2 C1 Si1 112.6(2) . . ?
Si3A C1 Si2A 113.7(4) . . ?
Si2 C1 Si3 112.1(2) . . ?
Si1 C1 Si3 111.1(2) . . ?
Si3A C1 Si1A 111.3(4) . . ?
Si2A C1 Si1A 112.8(3) . . ?
Si3A C1 In1 108.6(3) . . ?
Si2 C1 In1 104.3(2) . . ?
Si1 C1 In1 109.5(2) . . ?
Si2A C1 In1 101.4(3) . . ?
Si3 C1 In1 106.8(2) . . ?
Si1A C1 In1 108.4(3) . . ?
C12 Si1 C1 112.6(3) . . ?
C12 Si1 C13 107.1(3) . . ?
C1 Si1 C13 112.2(3) . . ?
C12 Si1 C11 107.5(3) . . ?
C1 Si1 C11 112.9(3) . . ?
C13 Si1 C11 104.0(3) . . ?
Si1 C11 H11A 109.5(3) . . ?
Si1 C11 H11B 109.5(3) . . ?
H11A C11 H11B 109.4 . . ?
Si1 C11 H11C 109.5(2) . . ?
H11A C11 H11C 109.5 . . ?
H11B C11 H11C 109.5 . . ?
Si1 C12 H12A 109.5(3) . . ?
Si1 C12 H12B 109.4(3) . . ?
H12A C12 H12B 109.5 . . ?
Si1 C12 H12C 109.5(3) . . ?
H12A C12 H12C 109.5 . . ?
H12B C12 H12C 109.5 . . ?
Si1 C13 H13A 109.5(2) . . ?
Si1 C13 H13B 109.5(3) . . ?
H13A C13 H13B 109.4 . . ?
Si1 C13 H13C 109.5(2) . . ?
H13A C13 H13C 109.4 . . ?
H13B C13 H13C 109.4 . . ?
C1 Si2 C22 111.5(4) . . ?
C1 Si2 C21 112.6(4) . . ?
C22 Si2 C21 107.3(4) . . ?
C1 Si2 C23 114.2(3) . . ?
C22 Si2 C23 105.6(3) . . ?
C21 Si2 C23 105.1(4) . . ?
Si2 C21 H21A 109.5(4) . . ?
Si2 C21 H21B 109.4(4) . . ?
H21A C21 H21B 109.5 . . ?
Si2 C21 H21C 109.5(3) . . ?
H21A C21 H21C 109.5 . . ?
H21B C21 H21C 109.5 . . ?
Si2 C22 H22A 109.6(4) . . ?
Si2 C22 H22B 109.3(4) . . ?
H22A C22 H22B 109.5 . . ?
Si2 C22 H22C 109.5(3) . . ?
H22A C22 H22C 109.5 . . ?
H22B C22 H22C 109.5 . . ?
Si2 C23 H23A 109.4(3) . . ?
Si2 C23 H23B 109.5(3) . . ?
H23A C23 H23B 109.5 . . ?
Si2 C23 H23C 109.5(2) . . ?
H23A C23 H23C 109.5 . . ?
H23B C23 H23C 109.5 . . ?
C32 Si3 C33 105.2(4) . . ?
C32 Si3 C31 106.3(3) . . ?
C33 Si3 C31 106.5(3) . . ?
C32 Si3 C1 111.3(4) . . ?
C33 Si3 C1 113.9(3) . . ?
C31 Si3 C1 113.1(3) . . ?
Si3 C31 H31A 109.5(3) . . ?
Si3 C31 H31B 109.4(2) . . ?
H31A C31 H31B 109.5 . . ?
Si3 C31 H31C 109.5(3) . . ?
H31A C31 H31C 109.5 . . ?
H31B C31 H31C 109.5 . . ?
Si3 C32 H32A 109.9(3) . . ?
Si3 C32 H32B 109.3(3) . . ?
H32A C32 H32B 109.5 . . ?
Si3 C32 H32C 109.3(4) . . ?
H32A C32 H32C 109.5 . . ?
H32B C32 H32C 109.5 . . ?
Si3 C33 H33A 109.5(3) . . ?
Si3 C33 H33B 109.4(3) . . ?
H33A C33 H33B 109.5 . . ?
Si3 C33 H33C 109.6(3) . . ?
H33A C33 H33C 109.5 . . ?
H33B C33 H33C 109.5 . . ?
C13A Si1A C12A 108.1(6) . . ?
C13A Si1A C11A 108.4(6) . . ?
C12A Si1A C11A 105.2(6) . . ?
C13A Si1A C1 112.0(8) . . ?
C12A Si1A C1 113.9(7) . . ?
C11A Si1A C1 108.9(8) . . ?
Si1A C11A H11D 109.4(7) . . ?
Si1A C11A H11E 109.5(6) . . ?
H11D C11A H11E 109.5 . . ?
Si1A C11A H11F 109.4(6) . . ?
H11D C11A H11F 109.5 . . ?
H11E C11A H11F 109.5 . . ?
Si1A C12A H12D 109.4(6) . . ?
Si1A C12A H12E 109.5(6) . . ?
H12D C12A H12E 109.5 . . ?
Si1A C12A H12F 109.5(5) . . ?
H12D C12A H12F 109.5 . . ?
H12E C12A H12F 109.5 . . ?
Si1A C13A H13D 109.5(7) . . ?
Si1A C13A H13E 109.5(6) . . ?
H13D C13A H13E 109.5 . . ?
Si1A C13A H13F 109.5(7) . . ?
H13D C13A H13F 109.5 . . ?
H13E C13A H13F 109.5 . . ?
C23A Si2A C21A 107.0(7) . . ?
C23A Si2A C1 112.4(8) . . ?
C21A Si2A C1 114.8(10) . . ?
C23A Si2A C22A 107.6(7) . . ?
C21A Si2A C22A 106.7(7) . . ?
C1 Si2A C22A 108.0(12) . . ?
Si2A C21A H21D 109.5(7) . . ?
Si2A C21A H21E 109.5(9) . . ?
H21D C21A H21E 109.5 . . ?
Si2A C21A H21F 109.4(10) . . ?
H21D C21A H21F 109.47(6) . . ?
H21E C21A H21F 109.5 . . ?
Si2A C22A H22D 109.4(12) . . ?
Si2A C22A H22E 109.4(8) . . ?
H22D C22A H22E 109.5 . . ?
Si2A C22A H22F 109.6(10) . . ?
H22D C22A H22F 109.5 . . ?
H22E C22A H22F 109.5 . . ?
Si2A C23A H23D 109.5(7) . . ?
Si2A C23A H23E 109.4(7) . . ?
H23D C23A H23E 109.5 . . ?
Si2A C23A H23F 109.5(7) . . ?
H23D C23A H23F 109.5 . . ?
H23E C23A H23F 109.5 . . ?
C1 Si3A C31A 114.3(8) . . ?
C1 Si3A C32A 112.2(9) . . ?
C31A Si3A C32A 107.7(6) . . ?
C1 Si3A C33A 109.0(9) . . ?
C31A Si3A C33A 107.1(6) . . ?
C32A Si3A C33A 106.1(6) . . ?
Si3A C31A H31D 109.8(7) . . ?
Si3A C31A H31E 109.8(7) . . ?
H31D C31A H31E 109.5 . . ?
Si3A C31A H31F 108.8(6) . . ?
H31D C31A H31F 109.47(8) . . ?
H31E C31A H31F 109.47(8) . . ?
Si3A C32A H32D 110.2(6) . . ?
Si3A C32A H32E 108.9(8) . . ?
H32D C32A H32E 109.42(6) . . ?
Si3A C32A H32F 109.6(8) . . ?
H32D C32A H32F 109.4 . . ?
H32E C32A H32F 109.37(6) . . ?
Si3A C33A H33D 109.6(7) . . ?
Si3A C33A H33E 109.1(8) . . ?
H33D C33A H33E 109.46(9) . . ?
Si3A C33A H33F 109.8(7) . . ?
H33D C33A H33F 109.45(7) . . ?
H33E C33A H33F 109.44(11) . . ?
C3 Ni1 C73 171.9(3) . . ?
C3 Ni1 C74 148.0(3) . . ?
C73 Ni1 C74 40.1(2) . . ?
C3 Ni1 C71 116.6(2) . . ?
C73 Ni1 C71 64.6(2) . . ?
C74 Ni1 C71 64.2(2) . . ?
C3 Ni1 C72 136.8(3) . . ?
C73 Ni1 C72 39.2(2) . . ?
C74 Ni1 C72 65.2(2) . . ?
C71 Ni1 C72 37.2(2) . . ?
C3 Ni1 C75 121.2(2) . . ?
C73 Ni1 C75 65.1(2) . . ?
C74 Ni1 C75 37.8(2) . . ?
C71 Ni1 C75 38.4(2) . . ?
C72 Ni1 C75 63.8(2) . . ?
C3 Ni1 In1 89.6(2) . . ?
C73 Ni1 In1 88.5(2) . . ?
C74 Ni1 In1 98.0(2) . . ?
C71 Ni1 In1 152.8(2) . . ?
C72 Ni1 In1 117.9(2) . . ?
C75 Ni1 In1 134.0(2) . . ?
O3 C3 Ni1 176.1(5) . . ?
C72 C71 C75 109.1(5) . . ?
C72 C71 Ni1 71.0(3) . . ?
C75 C71 Ni1 71.0(3) . . ?
C72 C71 H71 125.5(4) . . ?
C75 C71 H71 125.5(4) . . ?
Ni1 C71 H71 124.1(2) . . ?
C71 C72 C73 108.4(5) . . ?
C71 C72 Ni1 71.8(3) . . ?
C73 C72 Ni1 68.2(3) . . ?
C71 C72 H72 125.8(4) . . ?
C73 C72 H72 125.8(4) . . ?
Ni1 C72 H72 125.8(2) . . ?
C72 C73 C74 106.8(5) . . ?
C72 C73 Ni1 72.6(3) . . ?
C74 C73 Ni1 71.4(3) . . ?
C72 C73 H73 126.6(4) . . ?
C74 C73 H73 126.6(3) . . ?
Ni1 C73 H73 121.2(2) . . ?
C75 C74 C73 107.5(5) . . ?
C75 C74 Ni1 72.4(3) . . ?
C73 C74 Ni1 68.5(3) . . ?
C75 C74 H74 126.2(4) . . ?
C73 C74 H74 126.3(3) . . ?
Ni1 C74 H74 124.40(15) . . ?
C74 C75 C71 108.1(5) . . ?
C74 C75 Ni1 69.8(3) . . ?
C71 C75 Ni1 70.6(3) . . ?
C74 C75 H75 125.9(4) . . ?
C71 C75 H75 125.9(4) . . ?
Ni1 C75 H75 125.4(2) . . ?
C4 Ni2 C83 157.9(3) . . ?
C4 Ni2 C84 162.3(3) . . ?
C83 Ni2 C84 39.8(3) . . ?
C4 Ni2 C81 117.4(2) . . ?
C83 Ni2 C81 63.9(3) . . ?
C84 Ni2 C81 64.3(2) . . ?
C4 Ni2 C82 128.3(3) . . ?
C83 Ni2 C82 38.1(3) . . ?
C84 Ni2 C82 65.0(3) . . ?
C81 Ni2 C82 37.9(2) . . ?
C4 Ni2 C85 131.5(3) . . ?
C83 Ni2 C85 64.6(3) . . ?
C84 Ni2 C85 38.1(2) . . ?
C81 Ni2 C85 38.3(2) . . ?
C82 Ni2 C85 64.1(2) . . ?
C4 Ni2 In1 83.8(2) . . ?
C83 Ni2 In1 94.2(2) . . ?
C84 Ni2 In1 97.7(2) . . ?
C81 Ni2 In1 158.0(2) . . ?
C82 Ni2 In1 124.4(2) . . ?
C85 Ni2 In1 131.7(2) . . ?
O4 C4 Ni2 178.0(5) . . ?
C85 C81 C82 109.1(6) . . ?
C85 C81 Ni2 71.6(3) . . ?
C82 C81 Ni2 71.2(3) . . ?
C85 C81 H81 125.4(4) . . ?
C82 C81 H81 125.4(5) . . ?
Ni2 C81 H81 123.4(2) . . ?
C83 C82 C81 108.3(6) . . ?
C83 C82 Ni2 70.3(4) . . ?
C81 C82 Ni2 70.9(3) . . ?
C83 C82 H82 125.9(5) . . ?
C81 C82 H82 125.9(5) . . ?
Ni2 C82 H82 124.5(2) . . ?
C82 C83 C84 107.7(6) . . ?
C82 C83 Ni2 71.7(4) . . ?
C84 C83 Ni2 70.1(3) . . ?
C82 C83 H83 126.1(5) . . ?
C84 C83 H83 126.1(5) . . ?
Ni2 C83 H83 123.8(2) . . ?
C85 C84 C83 107.1(6) . . ?
C85 C84 Ni2 72.2(3) . . ?
C83 C84 Ni2 70.1(4) . . ?
C85 C84 H84 126.5(5) . . ?
C83 C84 H84 126.5(5) . . ?
Ni2 C84 H84 122.9(2) . . ?
C84 C85 C81 107.8(6) . . ?
C84 C85 Ni2 69.6(3) . . ?
C81 C85 Ni2 70.1(3) . . ?
C84 C85 H85 126.1(5) . . ?
C81 C85 H85 126.1(4) . . ?
Ni2 C85 H85 125.7(2) . . ?
C2 In2 Ni3 129.33(11) . . ?
C2 In2 Ni4 127.62(11) . . ?
Ni3 In2 Ni4 103.05(3) . . ?
Si6 C2 Si4 112.3(2) . . ?
Si6 C2 Si5 112.5(2) . . ?
Si4 C2 Si5 112.4(2) . . ?
Si6 C2 In2 108.4(2) . . ?
Si4 C2 In2 103.5(2) . . ?
Si5 C2 In2 107.1(2) . . ?
C2 Si4 C43 111.6(2) . . ?
C2 Si4 C42 113.2(2) . . ?
C43 Si4 C42 105.8(3) . . ?
C2 Si4 C41 113.8(2) . . ?
C43 Si4 C41 105.7(3) . . ?
C42 Si4 C41 106.0(3) . . ?
Si4 C41 H41A 109.5(2) . . ?
Si4 C41 H41B 109.5(2) . . ?
H41A C41 H41B 109.5 . . ?
Si4 C41 H41C 109.5(2) . . ?
H41A C41 H41C 109.5 . . ?
H41B C41 H41C 109.5 . . ?
Si4 C42 H42A 109.5(2) . . ?
Si4 C42 H42B 109.5(2) . . ?
H42A C42 H42B 109.5 . . ?
Si4 C42 H42C 109.5(2) . . ?
H42A C42 H42C 109.5 . . ?
H42B C42 H42C 109.5 . . ?
Si4 C43 H43A 109.5(2) . . ?
Si4 C43 H43B 109.5(2) . . ?
H43A C43 H43B 109.5 . . ?
Si4 C43 H43C 109.5(2) . . ?
H43A C43 H43C 109.5 . . ?
H43B C43 H43C 109.5 . . ?
C52 Si5 C2 114.7(2) . . ?
C52 Si5 C51 104.1(3) . . ?
C2 Si5 C51 112.9(2) . . ?
C52 Si5 C53 105.1(3) . . ?
C2 Si5 C53 112.3(2) . . ?
C51 Si5 C53 107.1(3) . . ?
Si5 C51 H51A 109.5(2) . . ?
Si5 C51 H51B 109.5(2) . . ?
H51A C51 H51B 109.5 . . ?
Si5 C51 H51C 109.5(2) . . ?
H51A C51 H51C 109.5 . . ?
H51B C51 H51C 109.5 . . ?
Si5 C52 H52A 109.5(2) . . ?
Si5 C52 H52B 109.5(2) . . ?
H52A C52 H52B 109.5 . . ?
Si5 C52 H52C 109.5(2) . . ?
H52A C52 H52C 109.5 . . ?
H52B C52 H52C 109.5 . . ?
Si5 C53 H53A 109.5(2) . . ?
Si5 C53 H53B 109.5(2) . . ?
H53A C53 H53B 109.5 . . ?
Si5 C53 H53C 109.5(2) . . ?
H53A C53 H53C 109.5 . . ?
H53B C53 H53C 109.5 . . ?
C62 Si6 C2 112.3(2) . . ?
C62 Si6 C61 105.4(3) . . ?
C2 Si6 C61 114.4(2) . . ?
C62 Si6 C63 107.0(3) . . ?
C2 Si6 C63 111.9(2) . . ?
C61 Si6 C63 105.3(3) . . ?
Si6 C61 H61A 109.5(2) . . ?
Si6 C61 H61B 109.5(2) . . ?
H61A C61 H61B 109.5 . . ?
Si6 C61 H61C 109.5(2) . . ?
H61A C61 H61C 109.5 . . ?
H61B C61 H61C 109.5 . . ?
Si6 C62 H62A 109.5(2) . . ?
Si6 C62 H62B 109.5(2) . . ?
H62A C62 H62B 109.5 . . ?
Si6 C62 H62C 109.5(2) . . ?
H62A C62 H62C 109.5 . . ?
H62B C62 H62C 109.5 . . ?
Si6 C63 H63A 109.5(2) . . ?
Si6 C63 H63B 109.5(2) . . ?
H63A C63 H63B 109.5 . . ?
Si6 C63 H63C 109.5(2) . . ?
H63A C63 H63C 109.5 . . ?
H63B C63 H63C 109.5 . . ?
C5 Ni3 C91 172.2(3) . . ?
C5 Ni3 C95 148.0(3) . . ?
C91 Ni3 C95 39.8(2) . . ?
C5 Ni3 C92 137.6(3) . . ?
C91 Ni3 C92 39.2(2) . . ?
C95 Ni3 C92 65.3(2) . . ?
C5 Ni3 C93 117.5(2) . . ?
C91 Ni3 C93 64.6(2) . . ?
C95 Ni3 C93 63.8(2) . . ?
C92 Ni3 C93 38.1(2) . . ?
C5 Ni3 C94 122.1(2) . . ?
C91 Ni3 C94 64.5(2) . . ?
C95 Ni3 C94 37.4(2) . . ?
C92 Ni3 C94 64.1(2) . . ?
C93 Ni3 C94 38.0(2) . . ?
C5 Ni3 In2 88.8(2) . . ?
C91 Ni3 In2 88.4(2) . . ?
C95 Ni3 In2 98.2(2) . . ?
C92 Ni3 In2 117.1(2) . . ?
C93 Ni3 In2 152.8(2) . . ?
C94 Ni3 In2 133.9(2) . . ?
O5 C5 Ni3 176.0(5) . . ?
C95 C91 C92 107.8(5) . . ?
C95 C91 Ni3 71.7(3) . . ?
C92 C91 Ni3 72.8(3) . . ?
C95 C91 H91 126.1(4) . . ?
C92 C91 H91 126.1(4) . . ?
Ni3 C91 H91 121.2(2) . . ?
C93 C92 C91 106.8(6) . . ?
C93 C92 Ni3 71.4(3) . . ?
C91 C92 Ni3 68.0(3) . . ?
C93 C92 H92 126.6(4) . . ?
C91 C92 H92 126.6(4) . . ?
Ni3 C92 H92 125.6(2) . . ?
C92 C93 C94 108.8(6) . . ?
C92 C93 Ni3 70.5(3) . . ?
C94 C93 Ni3 71.3(3) . . ?
C92 C93 H93 125.6(4) . . ?
C94 C93 H93 125.6(4) . . ?
Ni3 C93 H93 124.2(2) . . ?
C95 C94 C93 108.9(6) . . ?
C95 C94 Ni3 69.8(3) . . ?
C93 C94 Ni3 70.7(3) . . ?
C95 C94 H94 125.5(4) . . ?
C93 C94 H94 125.5(4) . . ?
Ni3 C94 H94 125.6(2) . . ?
C94 C95 C91 107.6(6) . . ?
C94 C95 Ni3 72.8(3) . . ?
C91 C95 Ni3 68.4(3) . . ?
C94 C95 H95 126.2(4) . . ?
C91 C95 H95 126.2(4) . . ?
Ni3 C95 H95 124.2(2) . . ?
C6 Ni4 C103 164.4(3) . . ?
C6 Ni4 C104 156.2(3) . . ?
C103 Ni4 C104 39.2(3) . . ?
C6 Ni4 C101 116.5(3) . . ?
C103 Ni4 C101 63.6(2) . . ?
C104 Ni4 C101 63.6(3) . . ?
C6 Ni4 C105 126.2(3) . . ?
C103 Ni4 C105 64.6(3) . . ?
C104 Ni4 C105 38.1(3) . . ?
C101 Ni4 C105 38.0(3) . . ?
C6 Ni4 C102 132.0(3) . . ?
C103 Ni4 C102 38.1(2) . . ?
C104 Ni4 C102 64.2(3) . . ?
C101 Ni4 C102 37.7(2) . . ?
C105 Ni4 C102 63.8(3) . . ?
C6 Ni4 In2 84.5(2) . . ?
C103 Ni4 In2 98.1(2) . . ?
C104 Ni4 In2 94.5(2) . . ?
C101 Ni4 In2 157.9(2) . . ?
C105 Ni4 In2 124.7(3) . . ?
C102 Ni4 In2 131.9(2) . . ?
O6 C6 Ni4 176.6(5) . . ?
C102 C101 C105 109.5(6) . . ?
C102 C101 Ni4 71.8(3) . . ?
C105 C101 Ni4 71.0(4) . . ?
C102 C101 H101 125.2(4) . . ?
C105 C101 H101 125.2(5) . . ?
Ni4 C101 H101 123.5(2) . . ?
C103 C102 C101 107.5(6) . . ?
C103 C102 Ni4 69.5(3) . . ?
C101 C102 Ni4 70.5(3) . . ?
C103 C102 H102 126.3(5) . . ?
C101 C102 H102 126.2(4) . . ?
Ni4 C102 H102 125.4(2) . . ?
C102 C103 C104 107.7(6) . . ?
C102 C103 Ni4 72.5(3) . . ?
C104 C103 Ni4 70.6(4) . . ?
C102 C103 H103 126.1(5) . . ?
C104 C103 H103 126.2(5) . . ?
Ni4 C103 H103 122.5(2) . . ?
C105 C104 C103 107.7(7) . . ?
C105 C104 Ni4 71.6(4) . . ?
C103 C104 Ni4 70.2(3) . . ?
C105 C104 H104 126.1(6) . . ?
C103 C104 H104 126.1(5) . . ?
Ni4 C104 H104 123.7(2) . . ?
C104 C105 C101 107.5(7) . . ?
C104 C105 Ni4 70.2(4) . . ?
C101 C105 Ni4 71.0(4) . . ?
C104 C105 H105 126.2(6) . . ?
C101 C105 H105 126.3(5) . . ?
Ni4 C105 H105 124.1(2) . . ?

loop_
_geom_bond_atom_site_label_1
_geom_bond_atom_site_label_2
_geom_bond_distance
_geom_bond_site_symmetry_2
_geom_bond_publ_flag
In1 C1 2.233(4) . ?
In1 Ni1 2.5123(9) . ?
In1 Ni2 2.5188(10) . ?
C1 Si3A 1.844(7) . ?
C1 Si2 1.870(4) . ?
C1 Si1 1.901(4) . ?
C1 Si2A 1.890(7) . ?
C1 Si3 1.916(5) . ?
C1 Si1A 1.919(8) . ?
Si1 C12 1.862(6) . ?
Si1 C13 1.897(6) . ?
Si1 C11 1.926(6) . ?
C11 H11A 0.96 . ?
C11 H11B 0.96 . ?
C11 H11C 0.96 . ?
C12 H12A 0.96 . ?
C12 H12B 0.96 . ?
C12 H12C 0.96 . ?
C13 H13A 0.96 . ?
C13 H13B 0.96 . ?
C13 H13C 0.96 . ?
Si2 C22 1.885(6) . ?
Si2 C21 1.896(6) . ?
Si2 C23 1.894(6) . ?
C21 H21A 0.96 . ?
C21 H21B 0.96 . ?
C21 H21C 0.96 . ?
C22 H22A 0.96 . ?
C22 H22B 0.96 . ?
C22 H22C 0.96 . ?
C23 H23A 0.96 . ?
C23 H23B 0.96 . ?
C23 H23C 0.96 . ?
Si3 C32 1.906(6) . ?
Si3 C33 1.894(6) . ?
Si3 C31 1.882(6) . ?
C31 H31A 0.96 . ?
C31 H31B 0.96 . ?
C31 H31C 0.96 . ?
C32 H32A 0.96 . ?
C32 H32B 0.96 . ?
C32 H32C 0.96 . ?
C33 H33A 0.96 . ?
C33 H33B 0.96 . ?
C33 H33C 0.96 . ?
Si1A C13A 1.872(9) . ?
Si1A C12A 1.898(9) . ?
Si1A C11A 1.912(9) . ?
C11A H11D 0.96 . ?
C11A H11E 0.96 . ?
C11A H11F 0.96 . ?
C12A H12D 0.96 . ?
C12A H12E 0.96 . ?
C12A H12F 0.96 . ?
C13A H13D 0.96 . ?
C13A H13E 0.96 . ?
C13A H13F 0.96 . ?
Si2A C23A 1.880(9) . ?
Si2A C21A 1.895(9) . ?
Si2A C22A 1.894(9) . ?
C21A H21D 0.96 . ?
C21A H21E 0.96 . ?
C21A H21F 0.96 . ?
C22A H22D 0.96 . ?
C22A H22E 0.96 . ?
C22A H22F 0.96 . ?
C23A H23D 0.96 . ?
C23A H23E 0.96 . ?
C23A H23F 0.96 . ?
Si3A C31A 1.885(9) . ?
Si3A C32A 1.899(9) . ?
Si3A C33A 1.900(9) . ?
C31A H31D 0.96 . ?
C31A H31E 0.96 . ?
C31A H31F 0.96 . ?
C32A H32D 0.96 . ?
C32A H32E 0.96 . ?
C32A H32F 0.96 . ?
C33A H33D 0.96 . ?
C33A H33E 0.96 . ?
C33A H33F 0.96 . ?
Ni1 C3 1.704(6) . ?
Ni1 C73 2.067(5) . ?
Ni1 C74 2.106(5) . ?
Ni1 C71 2.134(5) . ?
Ni1 C72 2.124(5) . ?
Ni1 C75 2.140(5) . ?
C3 O3 1.149(6) . ?
C71 C72 1.359(8) . ?
C71 C75 1.406(8) . ?
C71 H71 0.96 . ?
C72 C73 1.407(7) . ?
C72 H72 0.96 . ?
C73 C74 1.430(7) . ?
C73 H73 0.96 . ?
C74 C75 1.376(7) . ?
C74 H74 0.96 . ?
C75 H75 0.96 . ?
Ni2 C4 1.689(6) . ?
Ni2 C83 2.096(6) . ?
Ni2 C84 2.096(6) . ?
Ni2 C81 2.110(5) . ?
Ni2 C82 2.114(6) . ?
Ni2 C85 2.129(5) . ?
C4 O4 1.163(6) . ?
C81 C85 1.392(8) . ?
C81 C82 1.372(8) . ?
C81 H81 0.96 . ?
C82 C83 1.374(9) . ?
C82 H82 0.96 . ?
C83 C84 1.428(9) . ?
C83 H83 0.96 . ?
C84 C85 1.381(8) . ?
C84 H84 0.96 . ?
C85 H85 0.96 . ?
In2 C2 2.248(4) . ?
In2 Ni3 2.5178(9) . ?
In2 Ni4 2.5201(10) . ?
C2 Si6 1.890(4) . ?
C2 Si4 1.887(4) . ?
C2 Si5 1.898(4) . ?
Si4 C43 1.873(5) . ?
Si4 C42 1.883(6) . ?
Si4 C41 1.883(5) . ?
C41 H41A 0.96 . ?
C41 H41B 0.96 . ?
C41 H41C 0.96 . ?
C42 H42A 0.96 . ?
C42 H42B 0.96 . ?
C42 H42C 0.96 . ?
C43 H43A 0.96 . ?
C43 H43B 0.96 . ?
C43 H43C 0.96 . ?
Si5 C52 1.882(5) . ?
Si5 C51 1.869(5) . ?
Si5 C53 1.898(6) . ?
C51 H51A 0.96 . ?
C51 H51B 0.96 . ?
C51 H51C 0.96 . ?
C52 H52A 0.96 . ?
C52 H52B 0.96 . ?
C52 H52C 0.96 . ?
C53 H53A 0.96 . ?
C53 H53B 0.96 . ?
C53 H53C 0.96 . ?
Si6 C62 1.861(5) . ?
Si6 C61 1.869(5) . ?
Si6 C63 1.885(5) . ?
C61 H61A 0.96 . ?
C61 H61B 0.96 . ?
C61 H61C 0.96 . ?
C62 H62A 0.96 . ?
C62 H62B 0.96 . ?
C62 H62C 0.96 . ?
C63 H63A 0.96 . ?
C63 H63B 0.96 . ?
C63 H63C 0.96 . ?
Ni3 C5 1.688(6) . ?
Ni3 C91 2.064(5) . ?
Ni3 C95 2.107(5) . ?
Ni3 C92 2.126(5) . ?
Ni3 C93 2.136(5) . ?
Ni3 C94 2.145(5) . ?
C5 O5 1.162(6) . ?
C91 C95 1.422(8) . ?
C91 C92 1.407(8) . ?
C91 H91 0.96 . ?
C92 C93 1.391(8) . ?
C92 H92 0.96 . ?
C93 C94 1.395(8) . ?
C93 H93 0.96 . ?
C94 C95 1.363(7) . ?
C94 H94 0.96 . ?
C95 H95 0.96 . ?
Ni4 C6 1.690(6) . ?
Ni4 C103 2.088(6) . ?
Ni4 C104 2.092(6) . ?
Ni4 C101 2.110(6) . ?
Ni4 C105 2.110(6) . ?
Ni4 C102 2.126(5) . ?
C6 O6 1.151(6) . ?
C101 C102 1.369(8) . ?
C101 C105 1.373(9) . ?
C101 H101 0.96 . ?
C102 C103 1.374(8) . ?
C102 H102 0.96 . ?
C103 C104 1.403(10) . ?
C103 H103 0.96 . ?
C104 C105 1.373(10) . ?
C104 H104 0.96 . ?
C105 H105 0.96 . ?

loop_
_geom_torsion_atom_site_label_1
_geom_torsion_atom_site_label_2
_geom_torsion_atom_site_label_3
_geom_torsion_atom_site_label_4
_geom_torsion
_geom_torsion_site_symmetry_1
_geom_torsion_site_symmetry_2
_geom_torsion_site_symmetry_3
_geom_torsion_site_symmetry_4
_geom_torsion_publ_flag
Ni1 In1 C1 Si3A 53.5(3) . . . . ?
Ni2 In1 C1 Si3A -125.9(3) . . . . ?
Ni1 In1 C1 Si2 -109.7(2) . . . . ?
Ni2 In1 C1 Si2 71.0(2) . . . . ?
Ni1 In1 C1 Si1 129.61(15) . . . . ?
Ni2 In1 C1 Si1 -49.8(2) . . . . ?
Ni1 In1 C1 Si2A -66.5(3) . . . . ?
Ni2 In1 C1 Si2A 114.1(3) . . . . ?
Ni1 In1 C1 Si3 9.2(2) . . . . ?
Ni2 In1 C1 Si3 -170.15(10) . . . . ?
Ni1 In1 C1 Si1A 174.6(2) . . . . ?
Ni2 In1 C1 Si1A -4.8(3) . . . . ?
Si3A C1 Si1 C12 33.0(4) . . . . ?
Si2 C1 Si1 C12 173.7(3) . . . . ?
Si2A C1 Si1 C12 137.8(6) . . . . ?
Si3 C1 Si1 C12 47.0(4) . . . . ?
Si1A C1 Si1 C12 -167.0(4) . . . . ?
In1 C1 Si1 C12 -70.8(4) . . . . ?
Si3A C1 Si1 C13 -88.0(4) . . . . ?
Si2 C1 Si1 C13 52.7(4) . . . . ?
Si2A C1 Si1 C13 16.8(7) . . . . ?
Si3 C1 Si1 C13 -74.0(3) . . . . ?
Si1A C1 Si1 C13 72.0(4) . . . . ?
In1 C1 Si1 C13 168.3(3) . . . . ?
Si3A C1 Si1 C11 154.9(4) . . . . ?
Si2 C1 Si1 C11 -64.3(4) . . . . ?
Si2A C1 Si1 C11 -100.3(6) . . . . ?
Si3 C1 Si1 C11 168.9(3) . . . . ?
Si1A C1 Si1 C11 -45.1(4) . . . . ?
In1 C1 Si1 C11 51.2(3) . . . . ?
Si3A C1 Si2 C22 -117.4(6) . . . . ?
Si1 C1 Si2 C22 154.0(4) . . . . ?
Si2A C1 Si2 C22 -55.9(5) . . . . ?
Si3 C1 Si2 C22 -79.8(4) . . . . ?
Si1A C1 Si2 C22 140.5(4) . . . . ?
In1 C1 Si2 C22 35.4(4) . . . . ?
Si3A C1 Si2 C21 3.2(7) . . . . ?
Si1 C1 Si2 C21 -85.4(4) . . . . ?
Si2A C1 Si2 C21 64.7(5) . . . . ?
Si3 C1 Si2 C21 40.8(4) . . . . ?
Si1A C1 Si2 C21 -98.9(4) . . . . ?
In1 C1 Si2 C21 156.0(4) . . . . ?
Si3A C1 Si2 C23 123.0(6) . . . . ?
Si1 C1 Si2 C23 34.4(4) . . . . ?
Si2A C1 Si2 C23 -175.5(4) . . . . ?
Si3 C1 Si2 C23 160.6(3) . . . . ?
Si1A C1 Si2 C23 20.9(4) . . . . ?
In1 C1 Si2 C23 -84.2(3) . . . . ?
Si3A C1 Si3 C32 -52.5(5) . . . . ?
Si2 C1 Si3 C32 160.5(4) . . . . ?
Si1 C1 Si3 C32 -72.5(4) . . . . ?
Si2A C1 Si3 C32 144.0(4) . . . . ?
Si1A C1 Si3 C32 -110.3(6) . . . . ?
In1 C1 Si3 C32 46.9(4) . . . . ?
Si3A C1 Si3 C33 66.2(4) . . . . ?
Si2 C1 Si3 C33 -80.7(4) . . . . ?
Si1 C1 Si3 C33 46.2(4) . . . . ?
Si2A C1 Si3 C33 -97.2(4) . . . . ?
Si1A C1 Si3 C33 8.5(6) . . . . ?
In1 C1 Si3 C33 165.6(3) . . . . ?
Si3A C1 Si3 C31 -172.1(4) . . . . ?
Si2 C1 Si3 C31 41.0(4) . . . . ?
Si1 C1 Si3 C31 168.0(3) . . . . ?
Si2A C1 Si3 C31 24.5(4) . . . . ?
Si1A C1 Si3 C31 130.2(5) . . . . ?
In1 C1 Si3 C31 -72.7(3) . . . . ?
Si3A C1 Si1A C13A -173.9(7) . . . . ?
Si2 C1 Si1A C13A -32.9(7) . . . . ?
Si1 C1 Si1A C13A 165.7(7) . . . . ?
Si2A C1 Si1A C13A -44.8(7) . . . . ?
Si3 C1 Si1A C13A -136.4(7) . . . . ?
In1 C1 Si1A C13A 66.7(7) . . . . ?
Si3A C1 Si1A C12A -50.9(7) . . . . ?
Si2 C1 Si1A C12A 90.1(6) . . . . ?
Si1 C1 Si1A C12A -71.3(6) . . . . ?
Si2A C1 Si1A C12A 78.3(7) . . . . ?
Si3 C1 Si1A C12A -13.4(8) . . . . ?
In1 C1 Si1A C12A -170.3(6) . . . . ?
Si3A C1 Si1A C11A 66.2(7) . . . . ?
Si2 C1 Si1A C11A -152.8(6) . . . . ?
Si1 C1 Si1A C11A 45.8(6) . . . . ?
Si2A C1 Si1A C11A -164.7(6) . . . . ?
Si3 C1 Si1A C11A 103.7(7) . . . . ?
In1 C1 Si1A C11A -53.2(6) . . . . ?
Si3A C1 Si2A C23A -36.6(8) . . . . ?
Si2 C1 Si2A C23A 178.5(8) . . . . ?
Si1 C1 Si2A C23A -127.6(9) . . . . ?
Si3 C1 Si2A C23A -24.6(8) . . . . ?
Si1A C1 Si2A C23A -164.6(8) . . . . ?
In1 C1 Si2A C23A 79.7(8) . . . . ?
Si3A C1 Si2A C21A 86.0(9) . . . . ?
Si2 C1 Si2A C21A -58.9(8) . . . . ?
Si1 C1 Si2A C21A -5.1(11) . . . . ?
Si3 C1 Si2A C21A 98.0(8) . . . . ?
Si1A C1 Si2A C21A -42.0(9) . . . . ?
In1 C1 Si2A C21A -157.7(8) . . . . ?
Si3A C1 Si2A C22A -155.2(9) . . . . ?
Si2 C1 Si2A C22A 60.0(8) . . . . ?
Si1 C1 Si2A C22A 113.8(10) . . . . ?
Si3 C1 Si2A C22A -143.1(8) . . . . ?
Si1A C1 Si2A C22A 76.9(9) . . . . ?
In1 C1 Si2A C22A -38.8(8) . . . . ?
Si2 C1 Si3A C31A -128.8(8) . . . . ?
Si1 C1 Si3A C31A -25.8(7) . . . . ?
Si2A C1 Si3A C31A -168.8(7) . . . . ?
Si3 C1 Si3A C31A 173.9(8) . . . . ?
Si1A C1 Si3A C31A -40.2(8) . . . . ?
In1 C1 Si3A C31A 79.1(7) . . . . ?
Si2 C1 Si3A C32A 108.2(9) . . . . ?
Si1 C1 Si3A C32A -148.8(8) . . . . ?
Si2A C1 Si3A C32A 68.2(8) . . . . ?
Si3 C1 Si3A C32A 50.8(8) . . . . ?
Si1A C1 Si3A C32A -163.2(8) . . . . ?
In1 C1 Si3A C32A -43.9(8) . . . . ?
Si2 C1 Si3A C33A -9.0(10) . . . . ?
Si1 C1 Si3A C33A 94.0(8) . . . . ?
Si2A C1 Si3A C33A -49.0(8) . . . . ?
Si3 C1 Si3A C33A -66.4(8) . . . . ?
Si1A C1 Si3A C33A 79.6(8) . . . . ?
In1 C1 Si3A C33A -161.1(7) . . . . ?
C1 In1 Ni1 C3 69.5(2) . . . . ?
Ni2 In1 Ni1 C3 -111.0(2) . . . . ?
C1 In1 Ni1 C73 -102.6(2) . . . . ?
Ni2 In1 Ni1 C73 76.8(2) . . . . ?
C1 In1 Ni1 C74 -141.7(2) . . . . ?
Ni2 In1 Ni1 C74 37.8(2) . . . . ?
C1 In1 Ni1 C71 -95.3(4) . . . . ?
Ni2 In1 Ni1 C71 84.1(4) . . . . ?
C1 In1 Ni1 C72 -75.6(2) . . . . ?
Ni2 In1 Ni1 C72 103.9(2) . . . . ?
C1 In1 Ni1 C75 -155.0(3) . . . . ?
Ni2 In1 Ni1 C75 24.5(2) . . . . ?
C73 Ni1 C3 O3 -139.1(77) . . . . ?
C74 Ni1 C3 O3 40.3(86) . . . . ?
C71 Ni1 C3 O3 -42.9(85) . . . . ?
C72 Ni1 C3 O3 -82.8(85) . . . . ?
C75 Ni1 C3 O3 0.9(85) . . . . ?
In1 Ni1 C3 O3 144.7(84) . . . . ?
C3 Ni1 C71 C72 -133.5(4) . . . . ?
C73 Ni1 C71 C72 37.6(4) . . . . ?
C74 Ni1 C71 C72 82.3(4) . . . . ?
C72 Ni1 C71 C72 0.0 . . . . ?
C75 Ni1 C71 C72 118.9(5) . . . . ?
In1 Ni1 C71 C72 29.5(6) . . . . ?
C3 Ni1 C71 C75 107.6(4) . . . . ?
C73 Ni1 C71 C75 -81.3(4) . . . . ?
C74 Ni1 C71 C75 -36.6(3) . . . . ?
C72 Ni1 C71 C75 -118.9(5) . . . . ?
C75 Ni1 C71 C75 0.0 . . . . ?
In1 Ni1 C71 C75 -89.4(5) . . . . ?
C75 C71 C72 C73 2.6(6) . . . . ?
Ni1 C71 C72 C73 -58.6(4) . . . . ?
C75 C71 C72 Ni1 61.1(4) . . . . ?
Ni1 C71 C72 Ni1 0.0 . . . . ?
C3 Ni1 C72 C71 71.3(5) . . . . ?
C73 Ni1 C72 C71 -119.3(5) . . . . ?
C74 Ni1 C72 C71 -79.4(4) . . . . ?
C71 Ni1 C72 C71 0.0 . . . . ?
C75 Ni1 C72 C71 -37.3(4) . . . . ?
In1 Ni1 C72 C71 -165.3(3) . . . . ?
C3 Ni1 C72 C73 -169.4(4) . . . . ?
C73 Ni1 C72 C73 0.0 . . . . ?
C74 Ni1 C72 C73 39.9(3) . . . . ?
C71 Ni1 C72 C73 119.3(5) . . . . ?
C75 Ni1 C72 C73 82.0(4) . . . . ?
In1 Ni1 C72 C73 -45.9(4) . . . . ?
C71 C72 C73 C74 -2.9(6) . . . . ?
Ni1 C72 C73 C74 -63.7(3) . . . . ?
C71 C72 C73 Ni1 60.8(4) . . . . ?
Ni1 C72 C73 Ni1 0.0 . . . . ?
C3 Ni1 C73 C72 64.3(18) . . . . ?
C74 Ni1 C73 C72 -115.2(5) . . . . ?
C71 Ni1 C73 C72 -35.8(3) . . . . ?
C72 Ni1 C73 C72 0.0 . . . . ?
C75 Ni1 C73 C72 -78.4(4) . . . . ?
In1 Ni1 C73 C72 140.6(4) . . . . ?
C3 Ni1 C73 C74 179.5(16) . . . . ?
C74 Ni1 C73 C74 0.000(1) . . . . ?
C71 Ni1 C73 C74 79.4(4) . . . . ?
C72 Ni1 C73 C74 115.2(5) . . . . ?
C75 Ni1 C73 C74 36.8(3) . . . . ?
In1 Ni1 C73 C74 -104.3(3) . . . . ?
C72 C73 C74 C75 2.1(6) . . . . ?
Ni1 C73 C74 C75 -62.3(4) . . . . ?
C72 C73 C74 Ni1 64.4(4) . . . . ?
Ni1 C73 C74 Ni1 0.0 . . . . ?
C3 Ni1 C74 C75 -62.2(6) . . . . ?
C73 Ni1 C74 C75 117.6(5) . . . . ?
C71 Ni1 C74 C75 37.2(3) . . . . ?
C72 Ni1 C74 C75 78.6(4) . . . . ?
C75 Ni1 C74 C75 0.0 . . . . ?
In1 Ni1 C74 C75 -164.3(3) . . . . ?
C3 Ni1 C74 C73 -179.9(4) . . . . ?
C73 Ni1 C74 C73 0.000(2) . . . . ?
C71 Ni1 C74 C73 -80.4(4) . . . . ?
C72 Ni1 C74 C73 -39.1(3) . . . . ?
C75 Ni1 C74 C73 -117.6(5) . . . . ?
In1 Ni1 C74 C73 78.0(3) . . . . ?
C73 C74 C75 C71 -0.6(6) . . . . ?
Ni1 C74 C75 C71 -60.4(4) . . . . ?
C73 C74 C75 Ni1 59.8(3) . . . . ?
Ni1 C74 C75 Ni1 0.0 . . . . ?
C72 C71 C75 C74 -1.2(6) . . . . ?
Ni1 C71 C75 C74 59.9(4) . . . . ?
C72 C71 C75 Ni1 -61.1(4) . . . . ?
Ni1 C71 C75 Ni1 0.0 . . . . ?
C3 Ni1 C75 C74 146.8(4) . . . . ?
C73 Ni1 C75 C74 -39.0(3) . . . . ?
C74 Ni1 C75 C74 0.0 . . . . ?
C71 Ni1 C75 C74 -118.8(5) . . . . ?
C72 Ni1 C75 C74 -82.6(4) . . . . ?
In1 Ni1 C75 C74 21.8(4) . . . . ?
C3 Ni1 C75 C71 -94.4(4) . . . . ?
C73 Ni1 C75 C71 79.8(4) . . . . ?
C74 Ni1 C75 C71 118.8(5) . . . . ?
C71 Ni1 C75 C71 0.0 . . . . ?
C72 Ni1 C75 C71 36.2(3) . . . . ?
In1 Ni1 C75 C71 140.6(3) . . . . ?
C1 In1 Ni2 C4 85.1(2) . . . . ?
Ni1 In1 Ni2 C4 -94.4(2) . . . . ?
C1 In1 Ni2 C83 -117.0(3) . . . . ?
Ni1 In1 Ni2 C83 63.5(3) . . . . ?
C1 In1 Ni2 C84 -77.1(3) . . . . ?
Ni1 In1 Ni2 C84 103.4(2) . . . . ?
C1 In1 Ni2 C81 -110.9(5) . . . . ?
Ni1 In1 Ni2 C81 69.6(5) . . . . ?
C1 In1 Ni2 C82 -142.0(3) . . . . ?
Ni1 In1 Ni2 C82 38.5(2) . . . . ?
C1 In1 Ni2 C85 -57.6(3) . . . . ?
Ni1 In1 Ni2 C85 122.8(2) . . . . ?
C83 Ni2 C4 O4 30.7(138) . . . . ?
C84 Ni2 C4 O4 -147.7(132) . . . . ?
C81 Ni2 C4 O4 -56.8(135) . . . . ?
C82 Ni2 C4 O4 -13.1(136) . . . . ?
C85 Ni2 C4 O4 -100.6(135) . . . . ?
In1 Ni2 C4 O4 116.5(135) . . . . ?
C4 Ni2 C81 C85 -123.3(4) . . . . ?
C83 Ni2 C81 C85 81.4(5) . . . . ?
C84 Ni2 C81 C85 36.9(4) . . . . ?
C82 Ni2 C81 C85 118.6(6) . . . . ?
C85 Ni2 C81 C85 0.0 . . . . ?
In1 Ni2 C81 C85 74.6(7) . . . . ?
C4 Ni2 C81 C82 118.1(5) . . . . ?
C83 Ni2 C81 C82 -37.2(4) . . . . ?
C84 Ni2 C81 C82 -81.7(5) . . . . ?
C82 Ni2 C81 C82 0.0 . . . . ?
C85 Ni2 C81 C82 -118.6(6) . . . . ?
In1 Ni2 C81 C82 -44.0(8) . . . . ?
C85 C81 C82 C83 -1.2(7) . . . . ?
Ni2 C81 C82 C83 60.6(4) . . . . ?
C85 C81 C82 Ni2 -61.8(4) . . . . ?
Ni2 C81 C82 Ni2 0.0 . . . . ?
C4 Ni2 C82 C83 155.0(4) . . . . ?
C83 Ni2 C82 C83 0.0 . . . . ?
C84 Ni2 C82 C83 -38.8(4) . . . . ?
C81 Ni2 C82 C83 -118.5(6) . . . . ?
C85 Ni2 C82 C83 -81.2(5) . . . . ?
In1 Ni2 C82 C83 43.1(5) . . . . ?
C4 Ni2 C82 C81 -86.5(5) . . . . ?
C83 Ni2 C82 C81 118.5(6) . . . . ?
C84 Ni2 C82 C81 79.6(4) . . . . ?
C81 Ni2 C82 C81 0.0 . . . . ?
C85 Ni2 C82 C81 37.3(4) . . . . ?
In1 Ni2 C82 C81 161.6(3) . . . . ?
C81 C82 C83 C84 0.1(7) . . . . ?
Ni2 C82 C83 C84 61.1(4) . . . . ?
C81 C82 C83 Ni2 -61.0(4) . . . . ?
Ni2 C82 C83 Ni2 0.0 . . . . ?
C4 Ni2 C83 C82 -61.8(8) . . . . ?
C84 Ni2 C83 C82 117.5(6) . . . . ?
C81 Ni2 C83 C82 37.0(4) . . . . ?
C82 Ni2 C83 C82 0.0 . . . . ?
C85 Ni2 C83 C82 79.7(4) . . . . ?
In1 Ni2 C83 C82 -145.6(4) . . . . ?
C4 Ni2 C83 C84 -179.3(6) . . . . ?
C84 Ni2 C83 C84 0.0 . . . . ?
C81 Ni2 C83 C84 -80.5(4) . . . . ?
C82 Ni2 C83 C84 -117.5(6) . . . . ?
C85 Ni2 C83 C84 -37.7(4) . . . . ?
In1 Ni2 C83 C84 97.0(4) . . . . ?
C82 C83 C84 C85 1.0(7) . . . . ?
Ni2 C83 C84 C85 63.2(4) . . . . ?
C82 C83 C84 Ni2 -62.1(4) . . . . ?
Ni2 C83 C84 Ni2 0.0 . . . . ?
C4 Ni2 C84 C85 62.7(9) . . . . ?
C83 Ni2 C84 C85 -116.4(6) . . . . ?
C81 Ni2 C84 C85 -37.1(4) . . . . ?
C82 Ni2 C84 C85 -79.2(4) . . . . ?
C85 Ni2 C84 C85 0.0 . . . . ?
In1 Ni2 C84 C85 156.3(4) . . . . ?
C4 Ni2 C84 C83 179.1(7) . . . . ?
C83 Ni2 C84 C83 0.0 . . . . ?
C81 Ni2 C84 C83 79.3(4) . . . . ?
C82 Ni2 C84 C83 37.1(4) . . . . ?
C85 Ni2 C84 C83 116.4(6) . . . . ?
In1 Ni2 C84 C83 -87.4(4) . . . . ?
C83 C84 C85 C81 -1.8(7) . . . . ?
Ni2 C84 C85 C81 60.0(4) . . . . ?
C83 C84 C85 Ni2 -61.8(4) . . . . ?
Ni2 C84 C85 Ni2 0.0 . . . . ?
C82 C81 C85 C84 1.9(7) . . . . ?
Ni2 C81 C85 C84 -59.7(4) . . . . ?
C82 C81 C85 Ni2 61.6(4) . . . . ?
Ni2 C81 C85 Ni2 0.0 . . . . ?
C4 Ni2 C85 C84 -158.8(4) . . . . ?
C83 Ni2 C85 C84 39.4(4) . . . . ?
C84 Ni2 C85 C84 0.0 . . . . ?
C81 Ni2 C85 C84 118.7(6) . . . . ?
C82 Ni2 C85 C84 81.8(5) . . . . ?
In1 Ni2 C85 C84 -32.3(5) . . . . ?
C4 Ni2 C85 C81 82.5(5) . . . . ?
C83 Ni2 C85 C81 -79.3(5) . . . . ?
C84 Ni2 C85 C81 -118.7(6) . . . . ?
C81 Ni2 C85 C81 0.0 . . . . ?
C82 Ni2 C85 C81 -36.8(4) . . . . ?
In1 Ni2 C85 C81 -151.0(4) . . . . ?
Ni3 In2 C2 Si6 -44.0(2) . . . . ?
Ni4 In2 C2 Si6 135.69(13) . . . . ?
Ni3 In2 C2 Si4 75.5(2) . . . . ?
Ni4 In2 C2 Si4 -104.8(2) . . . . ?
Ni3 In2 C2 Si5 -165.63(9) . . . . ?
Ni4 In2 C2 Si5 14.1(2) . . . . ?
Si6 C2 Si4 C43 151.5(2) . . . . ?
Si5 C2 Si4 C43 -80.4(3) . . . . ?
In2 C2 Si4 C43 34.8(3) . . . . ?
Si6 C2 Si4 C42 -89.2(3) . . . . ?
Si5 C2 Si4 C42 38.9(3) . . . . ?
In2 C2 Si4 C42 154.0(3) . . . . ?
Si6 C2 Si4 C41 32.0(3) . . . . ?
Si5 C2 Si4 C41 160.1(3) . . . . ?
In2 C2 Si4 C41 -84.8(3) . . . . ?
Si6 C2 Si5 C52 -70.3(3) . . . . ?
Si4 C2 Si5 C52 161.7(3) . . . . ?
In2 C2 Si5 C52 48.7(3) . . . . ?
Si6 C2 Si5 C51 170.7(3) . . . . ?
Si4 C2 Si5 C51 42.7(3) . . . . ?
In2 C2 Si5 C51 -70.3(3) . . . . ?
Si6 C2 Si5 C53 49.5(3) . . . . ?
Si4 C2 Si5 C53 -78.5(3) . . . . ?
In2 C2 Si5 C53 168.6(3) . . . . ?
Si4 C2 Si6 C62 173.6(3) . . . . ?
Si5 C2 Si6 C62 45.6(3) . . . . ?
In2 C2 Si6 C62 -72.6(3) . . . . ?
Si4 C2 Si6 C61 -66.3(3) . . . . ?
Si5 C2 Si6 C61 165.7(3) . . . . ?
In2 C2 Si6 C61 47.5(3) . . . . ?
Si4 C2 Si6 C63 53.3(3) . . . . ?
Si5 C2 Si6 C63 -74.7(3) . . . . ?
In2 C2 Si6 C63 167.1(2) . . . . ?
C2 In2 Ni3 C5 -70.2(2) . . . . ?
Ni4 In2 Ni3 C5 110.1(2) . . . . ?
C2 In2 Ni3 C91 102.5(2) . . . . ?
Ni4 In2 Ni3 C91 -77.3(2) . . . . ?
C2 In2 Ni3 C95 141.2(2) . . . . ?
Ni4 In2 Ni3 C95 -38.5(2) . . . . ?
C2 In2 Ni3 C92 74.8(2) . . . . ?
Ni4 In2 Ni3 C92 -104.9(2) . . . . ?
C2 In2 Ni3 C93 95.2(5) . . . . ?
Ni4 In2 Ni3 C93 -84.5(5) . . . . ?
C2 In2 Ni3 C94 153.9(3) . . . . ?
Ni4 In2 Ni3 C94 -25.9(2) . . . . ?
C91 Ni3 C5 O5 152.5(65) . . . . ?
C95 Ni3 C5 O5 -34.9(75) . . . . ?
C92 Ni3 C5 O5 90.8(74) . . . . ?
C93 Ni3 C5 O5 49.0(74) . . . . ?
C94 Ni3 C5 O5 5.2(74) . . . . ?
In2 Ni3 C5 O5 -138.5(73) . . . . ?
C5 Ni3 C91 C95 173.9(16) . . . . ?
C95 Ni3 C91 C95 0.000(3) . . . . ?
C92 Ni3 C91 C95 -116.1(5) . . . . ?
C93 Ni3 C91 C95 -78.9(4) . . . . ?
C94 Ni3 C91 C95 -36.6(3) . . . . ?
In2 Ni3 C91 C95 104.8(3) . . . . ?
C5 Ni3 C91 C92 -70.0(18) . . . . ?
C95 Ni3 C91 C92 116.1(5) . . . . ?
C92 Ni3 C91 C92 0.0 . . . . ?
C93 Ni3 C91 C92 37.2(4) . . . . ?
C94 Ni3 C91 C92 79.5(4) . . . . ?
In2 Ni3 C91 C92 -139.1(4) . . . . ?
C95 C91 C92 C93 2.4(6) . . . . ?
Ni3 C91 C92 C93 -61.2(4) . . . . ?
C95 C91 C92 Ni3 63.6(4) . . . . ?
Ni3 C91 C92 Ni3 0.0 . . . . ?
C5 Ni3 C92 C93 -73.2(5) . . . . ?
C91 Ni3 C92 C93 117.7(6) . . . . ?
C95 Ni3 C92 C93 78.4(4) . . . . ?
C93 Ni3 C92 C93 0.000(2) . . . . ?
C94 Ni3 C92 C93 36.9(4) . . . . ?
In2 Ni3 C92 C93 165.0(4) . . . . ?
C5 Ni3 C92 C91 169.0(4) . . . . ?
C91 Ni3 C92 C91 0.0 . . . . ?
C95 Ni3 C92 C91 -39.3(4) . . . . ?
C93 Ni3 C92 C91 -117.7(6) . . . . ?
C94 Ni3 C92 C91 -80.8(4) . . . . ?
In2 Ni3 C92 C91 47.3(4) . . . . ?
C91 C92 C93 C94 -2.3(7) . . . . ?
Ni3 C92 C93 C94 -61.4(4) . . . . ?
C91 C92 C93 Ni3 59.1(4) . . . . ?
Ni3 C92 C93 Ni3 0.000(1) . . . . ?
C5 Ni3 C93 C92 133.3(4) . . . . ?
C91 Ni3 C93 C92 -38.3(4) . . . . ?
C95 Ni3 C93 C92 -82.7(4) . . . . ?
C92 Ni3 C93 C92 0.000(2) . . . . ?
C94 Ni3 C93 C92 -118.7(6) . . . . ?
In2 Ni3 C93 C92 -30.2(7) . . . . ?
C5 Ni3 C93 C94 -108.0(4) . . . . ?
C91 Ni3 C93 C94 80.5(4) . . . . ?
C95 Ni3 C93 C94 36.0(4) . . . . ?
C92 Ni3 C93 C94 118.7(6) . . . . ?
C94 Ni3 C93 C94 0.000(1) . . . . ?
In2 Ni3 C93 C94 88.5(6) . . . . ?
C92 C93 C94 C95 1.3(7) . . . . ?
Ni3 C93 C94 C95 -59.6(4) . . . . ?
C92 C93 C94 Ni3 60.9(4) . . . . ?
Ni3 C93 C94 Ni3 0.0 . . . . ?
C5 Ni3 C94 C95 -145.7(4) . . . . ?
C91 Ni3 C94 C95 39.0(4) . . . . ?
C95 Ni3 C94 C95 0.000(2) . . . . ?
C92 Ni3 C94 C95 82.7(4) . . . . ?
C93 Ni3 C94 C95 119.7(6) . . . . ?
In2 Ni3 C94 C95 -20.9(5) . . . . ?
C5 Ni3 C94 C93 94.6(4) . . . . ?
C91 Ni3 C94 C93 -80.7(4) . . . . ?
C95 Ni3 C94 C93 -119.7(6) . . . . ?
C92 Ni3 C94 C93 -37.0(4) . . . . ?
C93 Ni3 C94 C93 0.000(1) . . . . ?
In2 Ni3 C94 C93 -140.6(3) . . . . ?
C93 C94 C95 C91 0.2(6) . . . . ?
Ni3 C94 C95 C91 -59.9(4) . . . . ?
C93 C94 C95 Ni3 60.1(4) . . . . ?
Ni3 C94 C95 Ni3 0.0 . . . . ?
C92 C91 C95 C94 -1.6(6) . . . . ?
Ni3 C91 C95 C94 62.7(4) . . . . ?
C92 C91 C95 Ni3 -64.3(4) . . . . ?
Ni3 C91 C95 Ni3 0.000(2) . . . . ?
C5 Ni3 C95 C94 64.0(6) . . . . ?
C91 Ni3 C95 C94 -117.6(5) . . . . ?
C92 Ni3 C95 C94 -78.9(4) . . . . ?
C93 Ni3 C95 C94 -36.6(4) . . . . ?
C94 Ni3 C95 C94 0.000(1) . . . . ?
In2 Ni3 C95 C94 164.9(4) . . . . ?
C5 Ni3 C95 C91 -178.4(4) . . . . ?
C91 Ni3 C95 C91 0.000(3) . . . . ?
C92 Ni3 C95 C91 38.7(3) . . . . ?
C93 Ni3 C95 C91 81.0(4) . . . . ?
C94 Ni3 C95 C91 117.6(5) . . . . ?
In2 Ni3 C95 C91 -77.5(3) . . . . ?
C2 In2 Ni4 C6 -87.2(2) . . . . ?
Ni3 In2 Ni4 C6 92.5(2) . . . . ?
C2 In2 Ni4 C103 77.3(3) . . . . ?
Ni3 In2 Ni4 C103 -102.9(2) . . . . ?
C2 In2 Ni4 C104 116.6(3) . . . . ?
Ni3 In2 Ni4 C104 -63.6(3) . . . . ?
C2 In2 Ni4 C101 109.7(6) . . . . ?
Ni3 In2 Ni4 C101 -70.6(6) . . . . ?
C2 In2 Ni4 C105 141.9(3) . . . . ?
Ni3 In2 Ni4 C105 -38.3(2) . . . . ?
C2 In2 Ni4 C102 57.6(3) . . . . ?
Ni3 In2 Ni4 C102 -122.6(2) . . . . ?
C103 Ni4 C6 O6 120.8(83) . . . . ?
C104 Ni4 C6 O6 -49.8(87) . . . . ?
C101 Ni4 C6 O6 34.4(85) . . . . ?
C105 Ni4 C6 O6 -9.0(86) . . . . ?
C102 Ni4 C6 O6 76.5(85) . . . . ?
In2 Ni4 C6 O6 -138.6(85) . . . . ?
C6 Ni4 C101 C102 125.3(4) . . . . ?
C103 Ni4 C101 C102 -37.3(4) . . . . ?
C104 Ni4 C101 C102 -81.3(5) . . . . ?
C105 Ni4 C101 C102 -119.0(6) . . . . ?
C102 Ni4 C101 C102 0.000(2) . . . . ?
In2 Ni4 C101 C102 -73.6(8) . . . . ?
C6 Ni4 C101 C105 -115.7(5) . . . . ?
C103 Ni4 C101 C105 81.7(5) . . . . ?
C104 Ni4 C101 C105 37.7(4) . . . . ?
C105 Ni4 C101 C105 0.0 . . . . ?
C102 Ni4 C101 C105 119.0(6) . . . . ?
In2 Ni4 C101 C105 45.5(9) . . . . ?
C105 C101 C102 C103 -1.4(7) . . . . ?
Ni4 C101 C102 C103 59.9(4) . . . . ?
C105 C101 C102 Ni4 -61.3(4) . . . . ?
Ni4 C101 C102 Ni4 0.000(2) . . . . ?
C6 Ni4 C102 C103 162.3(4) . . . . ?
C103 Ni4 C102 C103 0.000(1) . . . . ?
C104 Ni4 C102 C103 -38.9(4) . . . . ?
C101 Ni4 C102 C103 -118.3(6) . . . . ?
C105 Ni4 C102 C103 -81.5(5) . . . . ?
In2 Ni4 C102 C103 32.8(5) . . . . ?
C6 Ni4 C102 C101 -79.4(5) . . . . ?
C103 Ni4 C102 C101 118.3(6) . . . . ?
C104 Ni4 C102 C101 79.4(5) . . . . ?
C101 Ni4 C102 C101 0.000(2) . . . . ?
C105 Ni4 C102 C101 36.8(4) . . . . ?
In2 Ni4 C102 C101 151.0(4) . . . . ?
C101 C102 C103 C104 1.6(7) . . . . ?
Ni4 C102 C103 C104 62.2(4) . . . . ?
C101 C102 C103 Ni4 -60.5(4) . . . . ?
Ni4 C102 C103 Ni4 0.000(1) . . . . ?
C6 Ni4 C103 C102 -57.3(10) . . . . ?
C104 Ni4 C103 C102 116.7(6) . . . . ?
C101 Ni4 C103 C102 37.0(4) . . . . ?
C105 Ni4 C103 C102 79.4(4) . . . . ?
C102 Ni4 C103 C102 0.000(1) . . . . ?
In2 Ni4 C103 C102 -156.0(4) . . . . ?
C6 Ni4 C103 C104 -174.0(8) . . . . ?
C104 Ni4 C103 C104 0.000(2) . . . . ?
C101 Ni4 C103 C104 -79.8(5) . . . . ?
C105 Ni4 C103 C104 -37.4(4) . . . . ?
C102 Ni4 C103 C104 -116.7(6) . . . . ?
In2 Ni4 C103 C104 87.3(5) . . . . ?
C102 C103 C104 C105 -1.2(7) . . . . ?
Ni4 C103 C104 C105 62.2(5) . . . . ?
C102 C103 C104 Ni4 -63.4(4) . . . . ?
Ni4 C103 C104 Ni4 0.000(2) . . . . ?
C6 Ni4 C104 C105 58.6(8) . . . . ?
C103 Ni4 C104 C105 -117.4(6) . . . . ?
C101 Ni4 C104 C105 -37.6(4) . . . . ?
C105 Ni4 C104 C105 0.000(2) . . . . ?
C102 Ni4 C104 C105 -79.7(5) . . . . ?
In2 Ni4 C104 C105 145.3(5) . . . . ?
C6 Ni4 C104 C103 176.0(5) . . . . ?
C103 Ni4 C104 C103 0.000(2) . . . . ?
C101 Ni4 C104 C103 79.9(4) . . . . ?
C105 Ni4 C104 C103 117.4(6) . . . . ?
C102 Ni4 C104 C103 37.7(4) . . . . ?
In2 Ni4 C104 C103 -97.2(5) . . . . ?
C103 C104 C105 C101 0.4(7) . . . . ?
Ni4 C104 C105 C101 61.6(5) . . . . ?
C103 C104 C105 Ni4 -61.3(4) . . . . ?
Ni4 C104 C105 Ni4 0.000(2) . . . . ?
C102 C101 C105 C104 0.7(7) . . . . ?
Ni4 C101 C105 C104 -61.1(5) . . . . ?
C102 C101 C105 Ni4 61.8(4) . . . . ?
Ni4 C101 C105 Ni4 0.0 . . . . ?
C6 Ni4 C105 C104 -154.8(4) . . . . ?
C103 Ni4 C105 C104 38.4(4) . . . . ?
C104 Ni4 C105 C104 0.000(2) . . . . ?
C101 Ni4 C105 C104 117.4(7) . . . . ?
C102 Ni4 C105 C104 80.9(5) . . . . ?
In2 Ni4 C105 C104 -43.6(6) . . . . ?
C6 Ni4 C105 C101 87.8(5) . . . . ?
C103 Ni4 C105 C101 -79.0(4) . . . . ?
C104 Ni4 C105 C101 -117.4(7) . . . . ?
C101 Ni4 C105 C101 0.0 . . . . ?
C102 Ni4 C105 C101 -36.6(4) . . . . ?
In2 Ni4 C105 C101 -161.0(4) . . . . ?
